data_9006551
loop_
_publ_author_name
'Christie, D. M.'
'Chelikowsky, J. R.'

_publ_section_title
;
 Structural properties of alpha-berlinite (AlPO4)
 Sample: V = 71.09, theoretical
;
_journal_name_full 'Physics and Chemistry of Minerals'
_journal_page_first 222
_journal_page_last 226
_journal_paper_doi 10.1007/s002690050106
_journal_volume 25
_journal_year 1998
_chemical_formula_sum 'Al O4 P'
_chemical_name_mineral Berlinite
_symmetry_space_group_name_H-M 'P 31 2 1'
_cell_angle_alpha 90
_cell_angle_beta 90
_cell_angle_gamma 120
_cell_length_a 4.7962
_cell_length_b 4.7962
_cell_length_c 10.705
_cell_formula_units_Z 3
_cell_volume 213.261
_database_code_amcsd 0008133
_exptl_crystal_density_diffrn 2.849
_cod_original_formula_sum 'Al P O4'
_cod_struct_determination_method theoretical
_cod_database_code 9006551

loop_
_space_group_symop_operation_xyz
x,y,z
y,x,1/3-z
-y,x-y,1/3+z
-x,-x+y,2/3-z
-x+y,-x,2/3+z
x-y,-y,-z

loop_
_atom_site_label
_atom_site_fract_x
_atom_site_fract_y
_atom_site_fract_z
Al 0.45850 0.00000 0.00000
P 0.45840 0.00000 0.50000
O1 0.40840 0.30600 0.05810
O2 0.41010 0.27420 0.54350

loop_
_cod_related_entry_id
_cod_related_entry_database
_cod_related_entry_code
1 AMCSD 0008133
